data_4504158
loop_
_publ_author_name
'SeethaLekshmi, Nanappan'
'Pedireddi, Venkateswara Rao'

_publ_section_title
;
 Solid-State Structures of 4-Carboxyphenylboronic Acid and Its Hydrates
;
_journal_issue 5
_journal_name_full 'Crystal Growth &amp; Design'
_journal_page_first 944
_journal_paper_doi 10.1021/cg060860c
_journal_volume 7
_journal_year 2007
_chemical_formula_moiety 'C7 H7 B1 O4'
_chemical_formula_sum 'C7 H7 B O4'
_chemical_formula_weight 165.94
_chemical_name_common '4-Carboxyphenylboronic acid'
_chemical_name_systematic
; 
 ? 
;
_space_group_IT_number 15
_symmetry_cell_setting monoclinic
_symmetry_space_group_name_Hall '-C 2yc'
_symmetry_space_group_name_H-M 'C 1 2/c 1'
_atom_sites_solution_hydrogens geom
_atom_sites_solution_primary direct
_atom_sites_solution_secondary difmap
_audit_creation_method SHELXL-97
_cell_angle_alpha 90.00
_cell_angle_beta 120.08(2)
_cell_angle_gamma 90.00
_cell_formula_units_Z 4
_cell_length_a 11.378(5)
_cell_length_b 9.825(5)
_cell_length_c 7.245(3)
_cell_measurement_temperature 298(2)
_cell_volume 700.8(6)
_computing_cell_refinement SMART
_computing_data_collection SMART
_computing_data_reduction SAINTPLUS
_computing_structure_refinement 'SHELXTL (Sheldrick, 1997)'
_computing_structure_solution 'SHELXTL (Sheldrick, 1990)'
_diffrn_ambient_temperature 133(2)
_diffrn_measured_fraction_theta_full 0.992
_diffrn_measured_fraction_theta_max 0.992
_diffrn_measurement_device_type 'APEX, CCD-area detector'
_diffrn_measurement_method SMART
_diffrn_radiation_monochromator graphite
_diffrn_radiation_source 'fine-focus sealed tube'
_diffrn_radiation_type MoK\a
_diffrn_radiation_wavelength 0.71073
_diffrn_reflns_av_R_equivalents 0.0197
_diffrn_reflns_av_sigmaI/netI 0.0227
_diffrn_reflns_limit_h_max 7
_diffrn_reflns_limit_h_min -12
_diffrn_reflns_limit_k_max 10
_diffrn_reflns_limit_k_min -10
_diffrn_reflns_limit_l_max 8
_diffrn_reflns_limit_l_min -7
_diffrn_reflns_number 1444
_diffrn_reflns_theta_full 23.30
_diffrn_reflns_theta_max 23.30
_diffrn_reflns_theta_min 2.93
_exptl_absorpt_coefficient_mu 0.126
_exptl_absorpt_correction_type empirical
_exptl_absorpt_process_details 'SADABS; Sheldrick, 1996'
_exptl_crystal_colour Colorless
_exptl_crystal_density_diffrn 1.573
_exptl_crystal_density_method 'not measured'
_exptl_crystal_description Blocks
_exptl_crystal_F_000 344
_exptl_crystal_size_max 0.35
_exptl_crystal_size_mid 0.25
_exptl_crystal_size_min 0.20
_refine_diff_density_max 0.628
_refine_diff_density_min -0.380
_refine_diff_density_rms 0.129
_refine_ls_extinction_method none
_refine_ls_goodness_of_fit_ref 1.084
_refine_ls_hydrogen_treatment constr
_refine_ls_matrix_type full
_refine_ls_number_parameters 61
_refine_ls_number_reflns 505
_refine_ls_number_restraints 0
_refine_ls_restrained_S_all 1.084
_refine_ls_R_factor_all 0.0871
_refine_ls_R_factor_gt 0.0758
_refine_ls_shift/su_max 0.000
_refine_ls_shift/su_mean 0.000
_refine_ls_structure_factor_coef Fsqd
_refine_ls_weighting_details 'calc w=1/[\s^2^(Fo^2^)+(0.1591P)^2^+0.6450P] where P=(Fo^2^+2Fc^2^)/3'
_refine_ls_weighting_scheme calc
_refine_ls_wR_factor_gt 0.2161
_refine_ls_wR_factor_ref 0.2277
_reflns_number_gt 388
_reflns_number_total 505
_reflns_threshold_expression >2sigma(I)
_cod_data_source_file cg060860csi20061129_092151.cif
_cod_data_source_block 1a
_cod_depositor_comments
;
The following automatic conversions were performed:

'_symmetry_cell_setting' value 'Monoclinic' changed to 'monoclinic'
according to /home/saulius/struct/CIF-dictionaries/cif_core.dic
dictionary named 'cif_core.dic' version 2.4.1 from
2010-06-29.

'_exptl_absorpt_correction_type' value 'Empirical'
changed to 'empirical' according to
/home/saulius/struct/CIF-dictionaries/cif_core.dic dictionary named
'cif_core.dic' version 2.4.1 from 2010-06-29.

Automatic conversion script
Id: cif_fix_values 1715 2011-07-08 13:25:40Z adriana 
;
_cod_original_sg_symbol_H-M 'C 2 /c'
_cod_database_code 4504158

loop_
_symmetry_equiv_pos_as_xyz
'x, y, z'
'-x, y, -z+1/2'
'x+1/2, y+1/2, z'
'-x+1/2, y+1/2, -z+1/2'
'-x, -y, -z'
'x, -y, z-1/2'
'-x+1/2, -y+1/2, -z'
'x+1/2, -y+1/2, z-1/2'

loop_
_atom_site_label
_atom_site_type_symbol
_atom_site_fract_x
_atom_site_fract_y
_atom_site_fract_z
_atom_site_U_iso_or_equiv
_atom_site_adp_type
_atom_site_occupancy
_atom_site_symmetry_multiplicity
_atom_site_calc_flag
_atom_site_refinement_flags
O1 O -0.3970(2) 0.0679(2) -0.2329(4) 0.0321(11) Uani 1 1 d .
H1 H -0.3266 0.1053 -0.1446 0.8(2) Uiso 1 1 d R
O5 O -0.3821(2) 0.7970(2) -0.1654(4) 0.0310(11) Uani 1 1 d .
H5 H -0.3975 0.8790 -0.1763 0.12(5) Uiso 0.50 1 d PR
C1 C -0.5000 0.2840(5) -0.2500 0.0244(14) Uani 1 2 d S
C2 C -0.3852(3) 0.3545(4) -0.2164(5) 0.0238(11) Uani 1 1 d .
H2 H -0.3072 0.3113 -0.1956 0.023(9) Uiso 1 1 d R
C3 C -0.3858(3) 0.4953(4) -0.2179(5) 0.0257(12) Uani 1 1 d .
H3 H -0.3100 0.5378 -0.1884 0.038(11) Uiso 1 1 d R
C4 C -0.5000 0.5688(5) -0.2500 0.0224(14) Uani 1 2 d S
C5 C -0.5000 0.7272(6) -0.2500 0.0360(16) Uani 1 2 d S
B1 B -0.5000 0.1310(5) -0.2500 0.0126(13) Uani 1 2 d S

loop_
_atom_site_aniso_label
_atom_site_aniso_U_11
_atom_site_aniso_U_22
_atom_site_aniso_U_33
_atom_site_aniso_U_23
_atom_site_aniso_U_13
_atom_site_aniso_U_12
O1 0.0260(18) 0.0188(17) 0.054(2) 0.0014(11) 0.0215(15) 0.0012(10)
O5 0.0258(18) 0.0165(17) 0.0499(19) -0.0048(11) 0.0183(14) -0.0078(11)
C1 0.020(3) 0.033(3) 0.021(3) 0.000 0.010(2) 0.000
C2 0.018(2) 0.027(2) 0.025(2) -0.0028(15) 0.0099(16) 0.0020(15)
C3 0.021(2) 0.031(2) 0.023(2) -0.0012(15) 0.0092(18) -0.0037(16)
C4 0.021(3) 0.026(3) 0.019(3) 0.000 0.009(2) 0.000
C5 0.044(4) 0.038(3) 0.031(3) 0.000 0.023(3) 0.000
B1 0.011(3) 0.010(3) 0.015(3) 0.000 0.005(2) 0.000

loop_
_atom_type_symbol
_atom_type_description
_atom_type_scat_dispersion_real
_atom_type_scat_dispersion_imag
_atom_type_scat_source
C C 0.0033 0.0016 'International Tables Vol C Tables 4.2.6.8 and 6.1.1.4'
H H 0.0000 0.0000 'International Tables Vol C Tables 4.2.6.8 and 6.1.1.4'
B B 0.0013 0.0007 'International Tables Vol C Tables 4.2.6.8 and 6.1.1.4'
O O 0.0106 0.0060 'International Tables Vol C Tables 4.2.6.8 and 6.1.1.4'

loop_
_geom_angle_atom_site_label_1
_geom_angle_atom_site_label_2
_geom_angle_atom_site_label_3
_geom_angle
_geom_angle_site_symmetry_1
_geom_angle_site_symmetry_3
C2 C1 C2 120.1(5) . 2_454
C2 C1 B1 119.9(2) . .
C2 C1 B1 119.9(2) 2_454 .
C3 C2 C1 119.8(3) . .
C2 C3 C4 121.2(3) . .
C3 C4 C3 117.9(4) 2_454 .
C3 C4 C5 121.1(2) 2_454 .
C3 C4 C5 121.1(2) . .
O5 C5 O5 118.9(5) . 2_454
O5 C5 C4 120.6(2) . .
O5 C5 C4 120.6(2) 2_454 .
O1 B1 O1 121.8(4) . 2_454
O1 B1 C1 119.1(2) . .
O1 B1 C1 119.1(2) 2_454 .

loop_
_geom_bond_atom_site_label_1
_geom_bond_atom_site_label_2
_geom_bond_distance
_geom_bond_site_symmetry_2
O1 B1 1.275(3) .
O5 C5 1.350(4) .
C1 C2 1.387(4) .
C1 C2 1.387(4) 2_454
C1 B1 1.504(7) .
C2 C3 1.383(6) .
C3 C4 1.400(4) .
C4 C3 1.400(4) 2_454
C4 C5 1.556(7) .
C5 O5 1.350(4) 2_454
B1 O1 1.275(3) 2_454
